data_2226934
loop_
_publ_author_name
'Vetter, Cornelia'
'Bruhn, Clemens'
'Steinborn, Dirk'

_publ_section_title
;
 (<i>OC</i>-6-33)-(2,2'-Bipyridine-\k^2^<i>N</i>,<i>N</i>')trimethyl(2-methylsulfanyl-2-thiazoline-\k<i>N</i>)platinum(IV)
 tetrafluoridoborate
;
_journal_coeditor_code HY2325
_journal_issue 8
_journal_name_full 'Acta Crystallographica Section E'
_journal_page_first m941
_journal_page_last m942
_journal_paper_doi 10.1107/S1600536810027546
_journal_volume 66
_journal_year 2010
_chemical_formula_iupac '[Pt (C H3)3 (C10 H8 N2) (C4 H7 N S2)] B F4'
_chemical_formula_moiety 'C17 H24 N3 Pt S2 +, B F4 -'
_chemical_formula_sum 'C17 H24 B F4 N3 Pt S2'
_chemical_formula_weight 616.41
_chemical_name_systematic
;
(<i>OC</i>-6-33)-(2,2'-bipyridine-\k^2^N,N)(2-methylsulfanyl-2-thiazoline-\kN)
trimethylplatinum(IV) tetrafluoroborate
;
_space_group_IT_number 2
_symmetry_cell_setting triclinic
_symmetry_space_group_name_Hall '-P 1'
_symmetry_space_group_name_H-M 'P -1'
_atom_sites_solution_hydrogens geom
_atom_sites_solution_primary direct
_atom_sites_solution_secondary difmap
_audit_creation_method SHELXL-97
_cell_angle_alpha 106.776(6)
_cell_angle_beta 106.690(6)
_cell_angle_gamma 97.050(6)
_cell_formula_units_Z 4
_cell_length_a 10.5163(8)
_cell_length_b 13.2441(11)
_cell_length_c 17.1372(14)
_cell_measurement_reflns_used 24955
_cell_measurement_temperature 173(2)
_cell_measurement_theta_max 25.61
_cell_measurement_theta_min 1.65
_cell_volume 2133.3(3)
_computing_cell_refinement 'X-AREA (Stoe & Cie, 2002)'
_computing_data_collection 'X-AREA (Stoe & Cie, 2002)'
_computing_data_reduction 'X-RED (Stoe & Cie, 2002)'
_computing_molecular_graphics 'DIAMOND (Brandenburg, 1999)'
_computing_publication_material 'SHELXL97 (Sheldrick, 2008)'
_computing_structure_refinement 'SHELXL97 (Sheldrick, 2008)'
_computing_structure_solution 'SHELXS97 (Sheldrick, 2008)'
_diffrn_ambient_temperature 173(2)
_diffrn_detector_area_resol_mean 6.67
_diffrn_measured_fraction_theta_full 0.949
_diffrn_measured_fraction_theta_max 0.949
_diffrn_measurement_device '2-circle goniometer'
_diffrn_measurement_device_type 'Stoe IPDS-2'
_diffrn_measurement_method 'rotation method'
_diffrn_radiation_monochromator 'plane graphite'
_diffrn_radiation_type 'Mo K\a'
_diffrn_radiation_wavelength 0.71073
_diffrn_reflns_av_R_equivalents 0.0721
_diffrn_reflns_av_sigmaI/netI 0.0621
_diffrn_reflns_limit_h_max 12
_diffrn_reflns_limit_h_min -12
_diffrn_reflns_limit_k_max 15
_diffrn_reflns_limit_k_min -15
_diffrn_reflns_limit_l_max 20
_diffrn_reflns_limit_l_min -20
_diffrn_reflns_number 15501
_diffrn_reflns_theta_full 25.00
_diffrn_reflns_theta_max 25.00
_diffrn_reflns_theta_min 1.65
_exptl_absorpt_coefficient_mu 6.815
_exptl_absorpt_correction_T_max 0.2593
_exptl_absorpt_correction_T_min 0.0816
_exptl_absorpt_correction_type numerical
_exptl_absorpt_process_details '(X-RED; Stoe & Cie, 2002)'
_exptl_crystal_colour yellow
_exptl_crystal_density_diffrn 1.919
_exptl_crystal_density_method 'not measured'
_exptl_crystal_description block
_exptl_crystal_F_000 1192
_exptl_crystal_size_max 0.55
_exptl_crystal_size_mid 0.30
_exptl_crystal_size_min 0.26
_refine_diff_density_max 2.724
_refine_diff_density_min -4.033
_refine_ls_extinction_method none
_refine_ls_goodness_of_fit_ref 1.009
_refine_ls_hydrogen_treatment constr
_refine_ls_matrix_type full
_refine_ls_number_parameters 513
_refine_ls_number_reflns 7133
_refine_ls_number_restraints 0
_refine_ls_restrained_S_all 1.009
_refine_ls_R_factor_all 0.0501
_refine_ls_R_factor_gt 0.0448
_refine_ls_shift/su_max 0.002
_refine_ls_shift/su_mean 0.000
_refine_ls_structure_factor_coef Fsqd
_refine_ls_weighting_details 'calc w=1/[\s^2^(Fo^2^)+(0.0874P)^2^] where P=(Fo^2^+2Fc^2^)/3'
_refine_ls_weighting_scheme calc
_refine_ls_wR_factor_gt 0.1119
_refine_ls_wR_factor_ref 0.1180
_reflns_number_gt 6275
_reflns_number_total 7133
_reflns_threshold_expression I>2\s(I)
_cod_data_source_file hy2325.cif
_cod_data_source_block I
_cod_database_code 2226934
_cod_database_fobs_code 2226934

loop_
_symmetry_equiv_pos_as_xyz
'x, y, z'
'-x, -y, -z'

loop_
_atom_site_type_symbol
_atom_site_label
_atom_site_fract_x
_atom_site_fract_y
_atom_site_fract_z
_atom_site_U_iso_or_equiv
_atom_site_adp_type
_atom_site_calc_flag
_atom_site_refinement_flags
_atom_site_occupancy
_atom_site_disorder_assembly
_atom_site_disorder_group
Pt Pt1 0.90066(2) 0.795521(18) 0.128788(14) 0.03034(11) Uani d . 1 . .
S S1 0.7153(2) 0.42771(14) -0.05713(12) 0.0476(5) Uani d . 1 . .
S S2 0.6969(2) 0.54876(14) 0.11679(12) 0.0439(4) Uani d . 1 . .
N N1 0.8333(6) 0.6290(4) 0.0323(3) 0.0316(12) Uani d . 1 . .
N N2 0.6950(6) 0.8095(4) 0.1220(4) 0.0325(12) Uani d . 1 . .
N N3 0.8303(5) 0.8527(4) 0.0203(3) 0.0298(11) Uani d . 1 . .
C C1 0.9596(8) 0.7432(6) 0.2332(5) 0.0430(17) Uani d . 1 . .
H H1A 1.0320 0.7996 0.2812 0.065 Uiso calc R 1 . .
H H1B 0.9933 0.6773 0.2166 0.065 Uiso calc R 1 . .
H H1C 0.8814 0.7279 0.2515 0.065 Uiso calc R 1 . .
C C2 1.0985(8) 0.8014(7) 0.1312(5) 0.0441(18) Uani d . 1 . .
H H2A 1.0987 0.7524 0.0761 0.066 Uiso calc R 1 . .
H H2B 1.1487 0.7792 0.1788 0.066 Uiso calc R 1 . .
H H2C 1.1421 0.8754 0.1399 0.066 Uiso calc R 1 . .
C C3 0.9625(7) 0.9513(5) 0.2160(5) 0.0399(16) Uani d . 1 . .
H H3A 0.9384 0.9531 0.2674 0.060 Uiso calc R 1 . .
H H3B 0.9173 0.9993 0.1891 0.060 Uiso calc R 1 . .
H H3C 1.0615 0.9756 0.2329 0.060 Uiso calc R 1 . .
C C4 0.7580(7) 0.5470(5) 0.0323(4) 0.0349(14) Uani d . 1 . .
C C5 0.8328(8) 0.4902(6) -0.0979(5) 0.0479(18) Uani d . 1 . .
H H5A 0.9196 0.4662 -0.0841 0.057 Uiso calc R 1 . .
H H5B 0.7932 0.4715 -0.1615 0.057 Uiso calc R 1 . .
C C6 0.8557(9) 0.6106(6) -0.0524(4) 0.049(2) Uani d . 1 . .
H H6A 0.9498 0.6469 -0.0427 0.058 Uiso calc R 1 . .
H H6B 0.7917 0.6413 -0.0888 0.058 Uiso calc R 1 . .
C C7 0.5935(8) 0.4148(6) 0.0833(5) 0.0464(18) Uani d . 1 . .
H H7A 0.5181 0.4015 0.0296 0.070 Uiso calc R 1 . .
H H7B 0.5570 0.4084 0.1286 0.070 Uiso calc R 1 . .
H H7C 0.6492 0.3614 0.0733 0.070 Uiso calc R 1 . .
C C8 0.6363(7) 0.7983(5) 0.1800(4) 0.0385(16) Uani d . 1 . .
H H8A 0.6831 0.7741 0.2250 0.046 Uiso calc R 1 . .
C C9 0.5110(7) 0.8206(5) 0.1766(5) 0.0390(16) Uani d . 1 . .
H H9A 0.4724 0.8123 0.2188 0.047 Uiso calc R 1 . .
C C10 0.4419(7) 0.8549(6) 0.1115(5) 0.0440(18) Uani d . 1 . .
H H10A 0.3546 0.8697 0.1076 0.053 Uiso calc R 1 . .
C C11 0.5008(7) 0.8677(6) 0.0519(5) 0.0439(17) Uani d . 1 . .
H H11A 0.4555 0.8925 0.0069 0.053 Uiso calc R 1 . .
C C12 0.6281(7) 0.8436(5) 0.0584(4) 0.0337(14) Uani d . 1 . .
C C13 0.7013(7) 0.8560(5) -0.0021(4) 0.0337(15) Uani d . 1 . .
C C14 0.6371(8) 0.8755(6) -0.0784(5) 0.0434(17) Uani d . 1 . .
H H14A 0.5430 0.8760 -0.0955 0.052 Uiso calc R 1 . .
C C15 0.7138(9) 0.8938(7) -0.1279(5) 0.051(2) Uani d . 1 . .
H H15A 0.6729 0.9085 -0.1794 0.061 Uiso calc R 1 . .
C C16 0.8479(8) 0.8911(6) -0.1033(5) 0.0454(17) Uani d . 1 . .
H H16A 0.9018 0.9037 -0.1370 0.054 Uiso calc R 1 . .
C C17 0.9039(7) 0.8695(5) -0.0282(4) 0.0367(15) Uani d . 1 . .
H H17A 0.9973 0.8666 -0.0107 0.044 Uiso calc R 1 . .
Pt Pt2 0.69060(2) 0.254880(18) 0.416978(15) 0.03203(11) Uani d . 1 . .
S S3 0.7284(2) 0.00166(16) 0.57064(12) 0.0508(5) Uani d . 1 . .
S S4 0.8042(3) 0.00206(16) 0.41291(13) 0.0553(5) Uani d . 1 . .
N N4 0.7031(6) 0.1511(5) 0.5008(4) 0.0385(13) Uani d . 1 . .
N N5 0.9006(6) 0.2658(4) 0.4277(4) 0.0336(13) Uani d . 1 . .
N N6 0.7990(6) 0.3874(4) 0.5379(4) 0.0376(14) Uani d . 1 . .
C C18 0.6002(8) 0.1255(6) 0.3032(5) 0.0439(18) Uani d . 1 . .
H H18A 0.6703 0.0907 0.2869 0.066 Uiso calc R 1 . .
H H18B 0.5520 0.1510 0.2572 0.066 Uiso calc R 1 . .
H H18C 0.5354 0.0731 0.3114 0.066 Uiso calc R 1 . .
C C19 0.4940(8) 0.2598(8) 0.4102(6) 0.055(2) Uani d . 1 . .
H H19A 0.4565 0.2017 0.4275 0.083 Uiso calc R 1 . .
H H19B 0.4390 0.2503 0.3507 0.083 Uiso calc R 1 . .
H H19C 0.4923 0.3299 0.4492 0.083 Uiso calc R 1 . .
C C20 0.6776(10) 0.3554(7) 0.3447(7) 0.061(2) Uani d . 1 . .
H H20A 0.5874 0.3335 0.2998 0.091 Uiso calc R 1 . .
H H20B 0.7478 0.3504 0.3173 0.091 Uiso calc R 1 . .
H H20C 0.6916 0.4301 0.3824 0.091 Uiso calc R 1 . .
C C21 0.7396(7) 0.0620(5) 0.4931(4) 0.0384(15) Uani d . 1 . .
C C22 0.6366(8) 0.1002(6) 0.6105(5) 0.0486(19) Uani d . 1 . .
H H22A 0.5375 0.0683 0.5873 0.058 Uiso calc R 1 . .
H H22B 0.6669 0.1252 0.6746 0.058 Uiso calc R 1 . .
C C23 0.6678(8) 0.1919(6) 0.5802(5) 0.0445(17) Uani d . 1 . .
H H23A 0.5876 0.2244 0.5676 0.053 Uiso calc R 1 . .
H H23B 0.7450 0.2484 0.6259 0.053 Uiso calc R 1 . .
C C24 0.8292(12) -0.1231(7) 0.4296(6) 0.067(3) Uani d . 1 . .
H H24A 0.7406 -0.1726 0.4112 0.101 Uiso calc R 1 . .
H H24B 0.8772 -0.1088 0.4912 0.101 Uiso calc R 1 . .
H H24C 0.8835 -0.1559 0.3956 0.101 Uiso calc R 1 . .
C C25 0.9448(7) 0.2162(5) 0.3634(4) 0.0380(15) Uani d . 1 . .
H H25A 0.8800 0.1706 0.3092 0.046 Uiso calc R 1 . .
C C26 1.0807(8) 0.2298(6) 0.3738(5) 0.0420(16) Uani d . 1 . .
H H26A 1.1095 0.1942 0.3274 0.050 Uiso calc R 1 . .
C C27 1.1754(8) 0.2958(6) 0.4526(5) 0.0454(17) Uani d . 1 . .
H H27A 1.2701 0.3046 0.4617 0.054 Uiso calc R 1 . .
C C28 1.1301(7) 0.3490(6) 0.5182(5) 0.0421(16) Uani d . 1 . .
H H28A 1.1935 0.3957 0.5724 0.051 Uiso calc R 1 . .
C C29 0.9931(7) 0.3338(5) 0.5040(4) 0.0345(14) Uani d . 1 . .
C C30 0.9366(7) 0.3958(5) 0.5676(5) 0.0385(16) Uani d . 1 . .
C C31 1.0144(8) 0.4619(6) 0.6503(5) 0.049(2) Uani d . 1 . .
H H31A 1.1093 0.4646 0.6710 0.059 Uiso calc R 1 . .
C C32 0.9557(10) 0.5250(6) 0.7040(5) 0.061(2) Uani d . 1 . .
H H32A 1.0088 0.5708 0.7613 0.073 Uiso calc R 1 . .
C C33 0.8183(10) 0.5189(6) 0.6712(5) 0.056(2) Uani d . 1 . .
H H33A 0.7755 0.5627 0.7055 0.068 Uiso calc R 1 . .
C C34 0.7431(9) 0.4500(6) 0.5896(5) 0.048(2) Uani d . 1 . .
H H34A 0.6480 0.4462 0.5685 0.058 Uiso calc R 1 . .
F F1 0.5476(9) 0.3215(6) 0.7103(5) 0.102(2) Uani d . 1 . .
F F2 0.3580(5) 0.3890(5) 0.7105(3) 0.0725(16) Uani d . 1 . .
F F3 0.5624(6) 0.4994(5) 0.7516(3) 0.0755(16) Uani d . 1 . .
F F4 0.4545(5) 0.3968(5) 0.6108(3) 0.0651(15) Uani d . 1 . .
B B1 0.4768(10) 0.3997(8) 0.6943(6) 0.048(2) Uani d . 1 . .
F F5 0.7192(6) 0.2028(6) 0.1475(4) 0.089(2) Uani d . 1 . .
F F6 0.9447(5) 0.2042(5) 0.1846(3) 0.0673(14) Uani d . 1 . .
F F7 0.8041(6) 0.1086(5) 0.0505(4) 0.084(2) Uani d . 1 . .
F F8 0.8528(7) 0.2856(5) 0.0919(4) 0.0819(17) Uani d . 1 . .
B B2 0.8268(10) 0.1985(7) 0.1203(6) 0.045(2) Uani d . 1 . .

loop_
_atom_site_aniso_label
_atom_site_aniso_U_11
_atom_site_aniso_U_22
_atom_site_aniso_U_33
_atom_site_aniso_U_12
_atom_site_aniso_U_13
_atom_site_aniso_U_23
Pt1 0.02865(17) 0.03093(15) 0.02646(15) 0.00606(11) 0.00803(11) 0.00410(11)
S1 0.0597(12) 0.0337(8) 0.0392(9) 0.0042(8) 0.0200(9) -0.0030(7)
S2 0.0535(11) 0.0355(8) 0.0407(9) 0.0052(8) 0.0232(8) 0.0050(7)
N1 0.028(3) 0.035(3) 0.026(3) 0.009(2) 0.007(2) 0.003(2)
N2 0.032(3) 0.029(2) 0.032(3) 0.005(2) 0.013(2) 0.003(2)
N3 0.027(3) 0.030(2) 0.026(2) 0.004(2) 0.004(2) 0.007(2)
C1 0.045(4) 0.047(4) 0.033(3) 0.011(3) 0.009(3) 0.012(3)
C2 0.030(4) 0.055(4) 0.040(4) 0.006(3) 0.010(3) 0.010(3)
C3 0.035(4) 0.037(3) 0.041(4) 0.009(3) 0.009(3) 0.007(3)
C4 0.033(3) 0.031(3) 0.033(3) 0.010(3) 0.007(3) 0.004(3)
C5 0.049(4) 0.050(4) 0.038(4) 0.013(4) 0.015(3) 0.006(3)
C6 0.078(6) 0.036(3) 0.025(3) 0.012(4) 0.020(4) -0.003(3)
C7 0.048(4) 0.038(4) 0.056(4) 0.009(3) 0.024(4) 0.014(3)
C8 0.043(4) 0.036(3) 0.034(3) 0.006(3) 0.019(3) 0.004(3)
C9 0.038(4) 0.039(3) 0.044(4) 0.009(3) 0.023(3) 0.010(3)
C10 0.032(4) 0.042(4) 0.052(4) 0.009(3) 0.018(3) 0.004(3)
C11 0.041(4) 0.040(4) 0.048(4) 0.009(3) 0.017(3) 0.010(3)
C12 0.031(3) 0.030(3) 0.032(3) 0.001(3) 0.009(3) 0.003(2)
C13 0.035(4) 0.030(3) 0.027(3) 0.001(3) 0.012(3) -0.002(2)
C14 0.035(4) 0.050(4) 0.043(4) 0.011(3) 0.010(3) 0.015(3)
C15 0.057(5) 0.057(4) 0.036(4) 0.008(4) 0.009(3) 0.019(3)
C16 0.045(4) 0.053(4) 0.042(4) 0.012(4) 0.019(3) 0.017(3)
C17 0.038(4) 0.041(3) 0.032(3) 0.006(3) 0.013(3) 0.014(3)
Pt2 0.02815(17) 0.03542(16) 0.03201(16) 0.00603(11) 0.01136(12) 0.01006(11)
S3 0.0646(13) 0.0493(10) 0.0361(9) 0.0065(9) 0.0116(9) 0.0192(8)
S4 0.0844(16) 0.0482(10) 0.0480(10) 0.0291(10) 0.0350(11) 0.0195(8)
N4 0.043(3) 0.038(3) 0.035(3) 0.005(3) 0.016(3) 0.011(2)
N5 0.030(3) 0.033(3) 0.034(3) 0.005(2) 0.012(2) 0.006(2)
N6 0.035(3) 0.034(3) 0.042(3) 0.002(2) 0.018(3) 0.007(2)
C18 0.043(4) 0.050(4) 0.035(3) 0.004(3) 0.009(3) 0.016(3)
C19 0.024(4) 0.075(6) 0.066(5) 0.007(4) 0.014(4) 0.027(5)
C20 0.063(6) 0.051(5) 0.079(6) 0.014(4) 0.031(5) 0.031(4)
C21 0.041(4) 0.037(3) 0.032(3) 0.005(3) 0.006(3) 0.012(3)
C22 0.048(4) 0.060(5) 0.032(3) 0.003(4) 0.013(3) 0.011(3)
C23 0.048(4) 0.055(4) 0.032(3) 0.012(4) 0.019(3) 0.011(3)
C24 0.101(8) 0.048(4) 0.058(5) 0.030(5) 0.031(5) 0.016(4)
C25 0.038(4) 0.043(3) 0.035(3) 0.009(3) 0.019(3) 0.008(3)
C26 0.044(4) 0.048(4) 0.044(4) 0.019(3) 0.022(3) 0.018(3)
C27 0.034(4) 0.054(4) 0.053(4) 0.013(3) 0.020(3) 0.018(4)
C28 0.037(4) 0.042(4) 0.042(4) 0.003(3) 0.014(3) 0.008(3)
C29 0.034(4) 0.034(3) 0.035(3) 0.006(3) 0.013(3) 0.011(3)
C30 0.035(4) 0.031(3) 0.050(4) 0.005(3) 0.022(3) 0.008(3)
C31 0.049(4) 0.042(4) 0.040(4) -0.006(3) 0.018(3) -0.004(3)
C32 0.076(6) 0.043(4) 0.047(4) -0.007(4) 0.026(4) -0.006(4)
C33 0.073(6) 0.041(4) 0.056(5) 0.003(4) 0.041(5) 0.002(4)
C34 0.055(5) 0.038(3) 0.050(4) 0.004(3) 0.033(4) 0.000(3)
F1 0.163(7) 0.105(5) 0.092(5) 0.085(5) 0.076(5) 0.056(4)
F2 0.065(3) 0.108(4) 0.048(3) 0.014(3) 0.035(2) 0.019(3)
F3 0.066(3) 0.085(4) 0.057(3) 0.005(3) 0.010(3) 0.013(3)
F4 0.042(3) 0.117(4) 0.039(2) 0.019(3) 0.019(2) 0.026(3)
B1 0.048(5) 0.060(5) 0.043(4) 0.017(4) 0.022(4) 0.018(4)
F5 0.067(3) 0.152(6) 0.063(3) 0.034(4) 0.040(3) 0.036(4)
F6 0.058(3) 0.091(4) 0.049(3) 0.033(3) 0.009(2) 0.022(3)
F7 0.059(3) 0.075(3) 0.078(4) 0.011(3) 0.018(3) -0.024(3)
F8 0.080(4) 0.085(4) 0.096(4) 0.027(3) 0.030(4) 0.048(4)
B2 0.048(5) 0.053(5) 0.041(4) 0.019(4) 0.017(4) 0.021(4)

loop_
_atom_type_symbol
_atom_type_description
_atom_type_scat_dispersion_real
_atom_type_scat_dispersion_imag
_atom_type_scat_source
C C 0.0033 0.0016 'International Tables Vol C Tables 4.2.6.8 and 6.1.1.4'
H H 0.0000 0.0000 'International Tables Vol C Tables 4.2.6.8 and 6.1.1.4'
B B 0.0013 0.0007 'International Tables Vol C Tables 4.2.6.8 and 6.1.1.4'
F F 0.0171 0.0103 'International Tables Vol C Tables 4.2.6.8 and 6.1.1.4'
N N 0.0061 0.0033 'International Tables Vol C Tables 4.2.6.8 and 6.1.1.4'
Pt Pt -1.7033 8.3905 'International Tables Vol C Tables 4.2.6.8 and 6.1.1.4'
S S 0.1246 0.1234 'International Tables Vol C Tables 4.2.6.8 and 6.1.1.4'

loop_
_exptl_crystal_face_index_h
_exptl_crystal_face_index_k
_exptl_crystal_face_index_l
_exptl_crystal_face_perp_dist
-5 1 5 0.1500
5 -1 -5 0.1500
-1 6 -3 0.1420
0 -1 0 0.1390
0 -5 1 0.1260
0 -3 4 0.3090
-1 6 4 0.2430

loop_
_geom_angle_atom_site_label_1
_geom_angle_atom_site_label_2
_geom_angle_atom_site_label_3
_geom_angle_site_symmetry_1
_geom_angle_site_symmetry_3
_geom_angle
_geom_angle_publ_flag
C3 Pt1 C2 . . 88.8(3) ?
C3 Pt1 C1 . . 87.6(3) ?
C2 Pt1 C1 . . 85.0(3) ?
C3 Pt1 N2 . . 86.5(2) ?
C2 Pt1 N2 . . 172.1(3) ?
C1 Pt1 N2 . . 101.1(3) ?
C3 Pt1 N3 . . 91.6(3) ?
C2 Pt1 N3 . . 97.6(3) ?
C1 Pt1 N3 . . 177.3(2) ?
N2 Pt1 N3 . . 76.2(2) ?
C3 Pt1 N1 . . 178.7(2) ?
C2 Pt1 N1 . . 91.1(3) ?
C1 Pt1 N1 . . 93.7(3) ?
N2 Pt1 N1 . . 93.46(19) ?
N3 Pt1 N1 . . 87.1(2) ?
C4 S1 C5 . . 89.9(3) ?
C4 S2 C7 . . 104.4(3) ?
C4 N1 C6 . . 111.8(5) ?
C4 N1 Pt1 . . 128.6(4) ?
C6 N1 Pt1 . . 118.6(4) ?
C12 N2 C8 . . 118.6(6) ?
C12 N2 Pt1 . . 115.2(4) ?
C8 N2 Pt1 . . 125.8(5) ?
C13 N3 C17 . . 120.7(6) ?
C13 N3 Pt1 . . 114.5(4) ?
C17 N3 Pt1 . . 124.2(5) ?
Pt1 C1 H1A . . 109.5 ?
Pt1 C1 H1B . . 109.5 ?
H1A C1 H1B . . 109.5 ?
Pt1 C1 H1C . . 109.5 ?
H1A C1 H1C . . 109.5 ?
H1B C1 H1C . . 109.5 ?
Pt1 C2 H2A . . 109.5 ?
Pt1 C2 H2B . . 109.5 ?
H2A C2 H2B . . 109.5 ?
Pt1 C2 H2C . . 109.5 ?
H2A C2 H2C . . 109.5 ?
H2B C2 H2C . . 109.5 ?
Pt1 C3 H3A . . 109.5 ?
Pt1 C3 H3B . . 109.5 ?
H3A C3 H3B . . 109.5 ?
Pt1 C3 H3C . . 109.5 ?
H3A C3 H3C . . 109.5 ?
H3B C3 H3C . . 109.5 ?
N1 C4 S2 . . 122.6(5) ?
N1 C4 S1 . . 117.6(5) ?
S2 C4 S1 . . 119.8(4) ?
C6 C5 S1 . . 105.1(5) ?
C6 C5 H5A . . 110.7 ?
S1 C5 H5A . . 110.7 ?
C6 C5 H5B . . 110.7 ?
S1 C5 H5B . . 110.7 ?
H5A C5 H5B . . 108.8 ?
N1 C6 C5 . . 108.9(6) ?
N1 C6 H6A . . 109.9 ?
C5 C6 H6A . . 109.9 ?
N1 C6 H6B . . 109.9 ?
C5 C6 H6B . . 109.9 ?
H6A C6 H6B . . 108.3 ?
S2 C7 H7A . . 109.5 ?
S2 C7 H7B . . 109.5 ?
H7A C7 H7B . . 109.5 ?
S2 C7 H7C . . 109.5 ?
H7A C7 H7C . . 109.5 ?
H7B C7 H7C . . 109.5 ?
N2 C8 C9 . . 122.3(7) ?
N2 C8 H8A . . 118.8 ?
C9 C8 H8A . . 118.8 ?
C8 C9 C10 . . 119.3(6) ?
C8 C9 H9A . . 120.3 ?
C10 C9 H9A . . 120.3 ?
C9 C10 C11 . . 119.2(7) ?
C9 C10 H10A . . 120.4 ?
C11 C10 H10A . . 120.4 ?
C10 C11 C12 . . 119.0(8) ?
C10 C11 H11A . . 120.5 ?
C12 C11 H11A . . 120.5 ?
N2 C12 C11 . . 121.5(6) ?
N2 C12 C13 . . 115.2(6) ?
C11 C12 C13 . . 123.2(7) ?
N3 C13 C14 . . 120.7(6) ?
N3 C13 C12 . . 117.6(6) ?
C14 C13 C12 . . 121.7(6) ?
C15 C14 C13 . . 118.4(7) ?
C15 C14 H14A . . 120.8 ?
C13 C14 H14A . . 120.8 ?
C16 C15 C14 . . 120.1(7) ?
C16 C15 H15A . . 119.9 ?
C14 C15 H15A . . 119.9 ?
C15 C16 C17 . . 118.4(7) ?
C15 C16 H16A . . 120.8 ?
C17 C16 H16A . . 120.8 ?
N3 C17 C16 . . 121.6(7) ?
N3 C17 H17A . . 119.2 ?
C16 C17 H17A . . 119.2 ?
C19 Pt2 C20 . . 87.6(4) ?
C19 Pt2 C18 . . 84.0(4) ?
C20 Pt2 C18 . . 88.5(3) ?
C19 Pt2 N5 . . 174.7(3) ?
C20 Pt2 N5 . . 89.0(3) ?
C18 Pt2 N5 . . 99.9(3) ?
C19 Pt2 N6 . . 99.8(3) ?
C20 Pt2 N6 . . 92.9(3) ?
C18 Pt2 N6 . . 176.0(3) ?
N5 Pt2 N6 . . 76.4(2) ?
C19 Pt2 N4 . . 91.2(3) ?
C20 Pt2 N4 . . 177.3(3) ?
C18 Pt2 N4 . . 93.7(3) ?
N5 Pt2 N4 . . 92.1(2) ?
N6 Pt2 N4 . . 85.0(2) ?
C21 S3 C22 . . 89.1(4) ?
C21 S4 C24 . . 103.3(4) ?
C21 N4 C23 . . 112.4(6) ?
C21 N4 Pt2 . . 130.6(5) ?
C23 N4 Pt2 . . 117.0(5) ?
C25 N5 C29 . . 119.0(6) ?
C25 N5 Pt2 . . 125.0(5) ?
C29 N5 Pt2 . . 115.9(4) ?
C34 N6 C30 . . 118.5(6) ?
C34 N6 Pt2 . . 126.7(5) ?
C30 N6 Pt2 . . 114.2(4) ?
Pt2 C18 H18A . . 109.5 ?
Pt2 C18 H18B . . 109.5 ?
H18A C18 H18B . . 109.5 ?
Pt2 C18 H18C . . 109.5 ?
H18A C18 H18C . . 109.5 ?
H18B C18 H18C . . 109.5 ?
Pt2 C19 H19A . . 109.5 ?
Pt2 C19 H19B . . 109.5 ?
H19A C19 H19B . . 109.5 ?
Pt2 C19 H19C . . 109.5 ?
H19A C19 H19C . . 109.5 ?
H19B C19 H19C . . 109.5 ?
Pt2 C20 H20A . . 109.5 ?
Pt2 C20 H20B . . 109.5 ?
H20A C20 H20B . . 109.5 ?
Pt2 C20 H20C . . 109.5 ?
H20A C20 H20C . . 109.5 ?
H20B C20 H20C . . 109.5 ?
N4 C21 S4 . . 122.7(5) ?
N4 C21 S3 . . 117.1(5) ?
S4 C21 S3 . . 120.2(4) ?
C23 C22 S3 . . 106.2(5) ?
C23 C22 H22A . . 110.5 ?
S3 C22 H22A . . 110.5 ?
C23 C22 H22B . . 110.5 ?
S3 C22 H22B . . 110.5 ?
H22A C22 H22B . . 108.7 ?
N4 C23 C22 . . 109.0(6) ?
N4 C23 H23A . . 109.9 ?
C22 C23 H23A . . 109.9 ?
N4 C23 H23B . . 109.9 ?
C22 C23 H23B . . 109.9 ?
H23A C23 H23B . . 108.3 ?
S4 C24 H24A . . 109.5 ?
S4 C24 H24B . . 109.5 ?
H24A C24 H24B . . 109.5 ?
S4 C24 H24C . . 109.5 ?
H24A C24 H24C . . 109.5 ?
H24B C24 H24C . . 109.5 ?
N5 C25 C26 . . 121.9(6) ?
N5 C25 H25A . . 119.1 ?
C26 C25 H25A . . 119.1 ?
C25 C26 C27 . . 119.2(6) ?
C25 C26 H26A . . 120.4 ?
C27 C26 H26A . . 120.4 ?
C26 C27 C28 . . 119.0(7) ?
C26 C27 H27A . . 120.5 ?
C28 C27 H27A . . 120.5 ?
C29 C28 C27 . . 119.4(6) ?
C29 C28 H28A . . 120.3 ?
C27 C28 H28A . . 120.3 ?
N5 C29 C28 . . 121.4(6) ?
N5 C29 C30 . . 116.0(6) ?
C28 C29 C30 . . 122.4(6) ?
C31 C30 N6 . . 120.5(6) ?
C31 C30 C29 . . 123.9(7) ?
N6 C30 C29 . . 115.6(6) ?
C30 C31 C32 . . 120.6(8) ?
C30 C31 H31A . . 119.7 ?
C32 C31 H31A . . 119.7 ?
C33 C32 C31 . . 117.7(7) ?
C33 C32 H32A . . 121.1 ?
C31 C32 H32A . . 121.1 ?
C34 C33 C32 . . 120.2(7) ?
C34 C33 H33A . . 119.9 ?
C32 C33 H33A . . 119.9 ?
N6 C34 C33 . . 122.3(8) ?
N6 C34 H34A . . 118.8 ?
C33 C34 H34A . . 118.8 ?
F2 B1 F4 . . 110.8(8) ?
F2 B1 F1 . . 112.5(8) ?
F4 B1 F1 . . 110.1(7) ?
F2 B1 F3 . . 108.5(7) ?
F4 B1 F3 . . 109.2(7) ?
F1 B1 F3 . . 105.6(8) ?
F5 B2 F7 . . 112.4(8) ?
F5 B2 F6 . . 112.9(7) ?
F7 B2 F6 . . 109.1(8) ?
F5 B2 F8 . . 110.3(8) ?
F7 B2 F8 . . 104.9(7) ?
F6 B2 F8 . . 106.7(7) ?

loop_
_geom_bond_atom_site_label_1
_geom_bond_atom_site_label_2
_geom_bond_site_symmetry_2
_geom_bond_distance
_geom_bond_publ_flag
Pt1 C1 . 2.062(8) y
Pt1 C2 . 2.060(7) y
Pt1 C3 . 2.060(6) y
Pt1 N1 . 2.222(5) y
Pt1 N2 . 2.166(6) y
Pt1 N3 . 2.176(5) y
S1 C4 . 1.755(6) ?
S1 C5 . 1.811(8) ?
S2 C4 . 1.740(6) ?
S2 C7 . 1.800(7) ?
N1 C4 . 1.264(8) ?
N1 C6 . 1.493(8) ?
N2 C12 . 1.344(9) ?
N2 C8 . 1.345(8) ?
N3 C13 . 1.310(9) ?
N3 C17 . 1.332(8) ?
C1 H1A . 0.9800 ?
C1 H1B . 0.9800 ?
C1 H1C . 0.9800 ?
C2 H2A . 0.9800 ?
C2 H2B . 0.9800 ?
C2 H2C . 0.9800 ?
C3 H3A . 0.9800 ?
C3 H3B . 0.9800 ?
C3 H3C . 0.9800 ?
C5 C6 . 1.512(10) ?
C5 H5A . 0.9900 ?
C5 H5B . 0.9900 ?
C6 H6A . 0.9900 ?
C6 H6B . 0.9900 ?
C7 H7A . 0.9800 ?
C7 H7B . 0.9800 ?
C7 H7C . 0.9800 ?
C8 C9 . 1.374(10) ?
C8 H8A . 0.9500 ?
C9 C10 . 1.374(11) ?
C9 H9A . 0.9500 ?
C10 C11 . 1.376(10) ?
C10 H10A . 0.9500 ?
C11 C12 . 1.395(10) ?
C11 H11A . 0.9500 ?
C12 C13 . 1.489(8) ?
C13 C14 . 1.400(10) ?
C14 C15 . 1.376(10) ?
C14 H14A . 0.9500 ?
C15 C16 . 1.360(12) ?
C15 H15A . 0.9500 ?
C16 C17 . 1.380(11) ?
C16 H16A . 0.9500 ?
C17 H17A . 0.9500 ?
Pt2 C18 . 2.061(7) y
Pt2 C19 . 2.048(8) y
Pt2 C20 . 2.055(9) y
Pt2 N4 . 2.245(6) y
Pt2 N5 . 2.146(6) y
Pt2 N6 . 2.174(5) y
S3 C21 . 1.760(7) ?
S3 C22 . 1.809(9) ?
S4 C21 . 1.738(7) ?
S4 C24 . 1.799(9) ?
N4 C21 . 1.269(10) ?
N4 C23 . 1.483(8) ?
N5 C25 . 1.346(8) ?
N5 C29 . 1.358(9) ?
N6 C34 . 1.346(9) ?
N6 C30 . 1.368(9) ?
C18 H18A . 0.9800 ?
C18 H18B . 0.9800 ?
C18 H18C . 0.9800 ?
C19 H19A . 0.9800 ?
C19 H19B . 0.9800 ?
C19 H19C . 0.9800 ?
C20 H20A . 0.9800 ?
C20 H20B . 0.9800 ?
C20 H20C . 0.9800 ?
C22 C23 . 1.489(11) ?
C22 H22A . 0.9900 ?
C22 H22B . 0.9900 ?
C23 H23A . 0.9900 ?
C23 H23B . 0.9900 ?
C24 H24A . 0.9800 ?
C24 H24B . 0.9800 ?
C24 H24C . 0.9800 ?
C25 C26 . 1.370(10) ?
C25 H25A . 0.9500 ?
C26 C27 . 1.383(11) ?
C26 H26A . 0.9500 ?
C27 C28 . 1.385(10) ?
C27 H27A . 0.9500 ?
C28 C29 . 1.369(10) ?
C28 H28A . 0.9500 ?
C29 C30 . 1.480(9) ?
C30 C31 . 1.373(10) ?
C31 C32 . 1.391(11) ?
C31 H31A . 0.9500 ?
C32 C33 . 1.375(14) ?
C32 H32A . 0.9500 ?
C33 C34 . 1.366(11) ?
C33 H33A . 0.9500 ?
C34 H34A . 0.9500 ?
F1 B1 . 1.391(12) ?
F2 B1 . 1.356(10) ?
F3 B1 . 1.403(11) ?
F4 B1 . 1.370(10) ?
F5 B2 . 1.342(10) ?
F6 B2 . 1.379(11) ?
F7 B2 . 1.360(10) ?
F8 B2 . 1.401(11) ?

loop_
_geom_hbond_atom_site_label_D
_geom_hbond_atom_site_label_H
_geom_hbond_atom_site_label_A
_geom_hbond_site_symmetry_A
_geom_hbond_distance_DH
_geom_hbond_distance_HA
_geom_hbond_distance_DA
_geom_hbond_angle_DHA
_geom_hbond_publ_flag
C7 H7C F8 . 0.98 2.45 3.383(11) 158 y
C9 H9A F1 2_666 0.95 2.44 3.192(10) 136 y
C16 H16A F6 2_765 0.95 2.44 3.114(9) 128 y
C17 H17A F7 2_765 0.95 2.39 3.190(9) 142 y
C28 H28A F2 1_655 0.95 2.53 3.322(10) 141 y
C32 H32A F8 2_766 0.95 2.55 3.497(11) 173 y
C34 H34A F4 . 0.95 2.43 3.178(8) 136 y
